data_7106654
loop_
_publ_author_name
'Roy T. McBurney'
'Alexandra M. Z. Slawin'
'Laura A. Smart'
'Yanping Yu'
'John C. Walton'

_publ_section_title
;
 UV Promoted Phenanthridine Syntheses from Oxime Carbonate Derived Iminyl
 Radicals
;
_journal_name_full 'Chem. Commun.'
_journal_page_first 7974
_journal_paper_doi 10.1039/c1cc12720a
_journal_volume 47
_journal_year 2011
_chemical_formula_moiety 'C21 H15 N O5'
_chemical_formula_sum 'C21 H15 N O5'
_chemical_formula_weight 361.34
_chemical_name_systematic
;
?
;
_space_group_IT_number 2
_symmetry_cell_setting triclinic
_symmetry_space_group_name_Hall '-P 1'
_symmetry_space_group_name_H-M 'P -1'
_atom_sites_solution_hydrogens geom
_atom_sites_solution_primary direct
_atom_sites_solution_secondary difmap
_audit_creation_method SHELXL-97
_cell_angle_alpha 97.856(18)
_cell_angle_beta 96.761(13)
_cell_angle_gamma 104.70(2)
_cell_formula_units_Z 2
_cell_length_a 9.119(8)
_cell_length_b 9.581(7)
_cell_length_c 10.232(8)
_cell_measurement_reflns_used 2987
_cell_measurement_temperature 93(2)
_cell_measurement_theta_max 28.4
_cell_measurement_theta_min 2.3
_cell_volume 845.7(12)
_computing_cell_refinement 'CrystalClear (Rigaku Corp., 2004)'
_computing_data_collection 'CrystalClear (Rigaku Corp., 2004)'
_computing_data_reduction 'CrystalClear (Rigaku Corp., 2004)'
_computing_molecular_graphics 'Bruker SHELXTL'
_computing_publication_material 'Bruker SHELXTL'
_computing_structure_refinement 'SHELXL-97 (Sheldrick, 1997)'
_computing_structure_solution 'SHELXS-97 (Sheldrick, 1990)'
_diffrn_ambient_temperature 93(2)
_diffrn_measured_fraction_theta_full 0.968
_diffrn_measured_fraction_theta_max 0.959
_diffrn_measurement_device_type CCD
_diffrn_measurement_method '\w and \f scans'
_diffrn_radiation_monochromator confocal
_diffrn_radiation_source 'rotating anode'
_diffrn_radiation_type MoK\a
_diffrn_radiation_wavelength 0.71073
_diffrn_reflns_av_R_equivalents 0.0681
_diffrn_reflns_av_sigmaI/netI 0.0729
_diffrn_reflns_limit_h_max 10
_diffrn_reflns_limit_h_min -10
_diffrn_reflns_limit_k_max 11
_diffrn_reflns_limit_k_min -9
_diffrn_reflns_limit_l_max 10
_diffrn_reflns_limit_l_min -12
_diffrn_reflns_number 5292
_diffrn_reflns_theta_full 25.00
_diffrn_reflns_theta_max 25.32
_diffrn_reflns_theta_min 2.23
_exptl_absorpt_coefficient_mu 0.102
_exptl_absorpt_correction_T_max 1.000
_exptl_absorpt_correction_T_min 0.8540
_exptl_absorpt_correction_type multi-scan
_exptl_absorpt_process_details 'Jacobson, R. (1998) Private communication'
_exptl_crystal_colour Colorless
_exptl_crystal_density_diffrn 1.419
_exptl_crystal_density_method 'not measured'
_exptl_crystal_description Prism
_exptl_crystal_F_000 376
_exptl_crystal_size_max 0.10
_exptl_crystal_size_mid 0.10
_exptl_crystal_size_min 0.10
_refine_diff_density_max 0.633
_refine_diff_density_min -0.543
_refine_diff_density_rms 0.136
_refine_ls_extinction_method none
_refine_ls_goodness_of_fit_ref 1.067
_refine_ls_hydrogen_treatment constr
_refine_ls_matrix_type full
_refine_ls_number_parameters 244
_refine_ls_number_reflns 2969
_refine_ls_number_restraints 0
_refine_ls_restrained_S_all 1.067
_refine_ls_R_factor_all 0.0858
_refine_ls_R_factor_gt 0.0783
_refine_ls_shift/su_max 0.001
_refine_ls_shift/su_mean 0.000
_refine_ls_structure_factor_coef Fsqd
_refine_ls_weighting_details 'calc w=1/[\s^2^(Fo^2^)+(0.1425P)^2^+0.0000P] where P=(Fo^2^+2Fc^2^)/3'
_refine_ls_weighting_scheme calc
_refine_ls_wR_factor_gt 0.1996
_refine_ls_wR_factor_ref 0.2115
_reflns_number_gt 2529
_reflns_number_total 2969
_reflns_threshold_expression >2sigma(I)
_cod_data_source_file c1cc12720a.txt
_cod_data_source_block 10
_cod_original_sg_symbol_H-M P-1
_cod_database_code 7106654

loop_
_symmetry_equiv_pos_as_xyz
'x, y, z'
'-x, -y, -z'

loop_
_atom_site_label
_atom_site_type_symbol
_atom_site_fract_x
_atom_site_fract_y
_atom_site_fract_z
_atom_site_U_iso_or_equiv
_atom_site_adp_type
_atom_site_occupancy
_atom_site_symmetry_multiplicity
_atom_site_calc_flag
_atom_site_refinement_flags
_atom_site_disorder_assembly
_atom_site_disorder_group
C1 C 0.3206(2) 0.0413(2) 0.3664(2) 0.0241(5) Uani 1 1 d . . .
C2 C 0.4686(2) 0.1418(2) 0.4078(2) 0.0241(5) Uani 1 1 d . . .
C3 C 0.4886(3) 0.2711(2) 0.5017(2) 0.0268(5) Uani 1 1 d . . .
H3A H 0.5872 0.3383 0.5309 0.032 Uiso 1 1 calc R . .
C4 C 0.3622(3) 0.2962(2) 0.5489(2) 0.0263(5) Uani 1 1 d . . .
O4 O 0.34997(18) 0.41301(16) 0.63811(16) 0.0334(5) Uani 1 1 d . . .
C5 C 0.2174(2) 0.1953(2) 0.5108(2) 0.0250(5) Uani 1 1 d . . .
O5 O 0.11154(17) 0.24665(15) 0.57478(15) 0.0316(5) Uani 1 1 d . . .
C6 C 0.1942(2) 0.0673(2) 0.4229(2) 0.0249(5) Uani 1 1 d . . .
H6A H 0.0959 -0.0017 0.4006 0.030 Uiso 1 1 calc R . .
C7 C 0.2920(2) -0.0864(2) 0.2563(2) 0.0244(5) Uani 1 1 d . . .
C8 C 0.3366(2) -0.0679(2) 0.1321(2) 0.0258(5) Uani 1 1 d . . .
H8A H 0.3893 0.0270 0.1188 0.031 Uiso 1 1 calc R . .
C9 C 0.3050(3) -0.1861(2) 0.0276(2) 0.0304(5) Uani 1 1 d . . .
H9A H 0.3373 -0.1720 -0.0557 0.036 Uiso 1 1 calc R . .
C10 C 0.2258(3) -0.3249(2) 0.0459(2) 0.0316(6) Uani 1 1 d . . .
H10A H 0.2041 -0.4061 -0.0248 0.038 Uiso 1 1 calc R . .
C11 C 0.1787(3) -0.3441(2) 0.1681(2) 0.0325(6) Uani 1 1 d . . .
H11A H 0.1238 -0.4387 0.1804 0.039 Uiso 1 1 calc R . .
C12 C 0.2109(2) -0.2268(2) 0.2716(2) 0.0272(5) Uani 1 1 d . . .
H12A H 0.1777 -0.2416 0.3545 0.033 Uiso 1 1 calc R . .
C13 C 0.5999(2) 0.1089(2) 0.3539(2) 0.0250(5) Uani 1 1 d . . .
H13A H 0.5932 0.0109 0.3156 0.030 Uiso 1 1 calc R . .
N14 N 0.7241(2) 0.20981(18) 0.35735(18) 0.0276(5) Uani 1 1 d . . .
O15 O 0.82894(16) 0.13897(15) 0.29719(15) 0.0276(4) Uani 1 1 d . . .
C16 C 0.9446(2) 0.2361(2) 0.2589(2) 0.0249(5) Uani 1 1 d . . .
O16 O 0.97745(19) 0.36635(15) 0.28398(18) 0.0387(5) Uani 1 1 d . . .
O17 O 1.01293(17) 0.15219(14) 0.18584(15) 0.0284(4) Uani 1 1 d . . .
C18 C 1.1316(2) 0.2180(2) 0.1170(2) 0.0252(5) Uani 1 1 d . . .
C19 C 1.1028(3) 0.1775(2) -0.0200(2) 0.0284(5) Uani 1 1 d . . .
H19A H 1.0041 0.1200 -0.0640 0.034 Uiso 1 1 calc R . .
C20 C 1.2203(3) 0.2220(2) -0.0929(2) 0.0314(6) Uani 1 1 d . . .
H20A H 1.2030 0.1926 -0.1872 0.038 Uiso 1 1 calc R . .
C21 C 1.3626(3) 0.3090(2) -0.0283(2) 0.0328(6) Uani 1 1 d . . .
H21A H 1.4428 0.3402 -0.0781 0.039 Uiso 1 1 calc R . .
C22 C 1.3880(3) 0.3508(2) 0.1104(2) 0.0313(6) Uani 1 1 d . . .
H22A H 1.4855 0.4110 0.1546 0.038 Uiso 1 1 calc R . .
C23 C 1.2719(3) 0.3053(2) 0.1844(2) 0.0283(5) Uani 1 1 d . . .
H23A H 1.2886 0.3335 0.2789 0.034 Uiso 1 1 calc R . .
C24 C 0.1878(3) 0.3979(2) 0.6279(2) 0.0336(6) Uani 1 1 d . . .
H24A H 0.1610 0.4258 0.7170 0.040 Uiso 1 1 calc R . .
H24B H 0.1569 0.4617 0.5678 0.040 Uiso 1 1 calc R . .

loop_
_atom_site_aniso_label
_atom_site_aniso_U_11
_atom_site_aniso_U_22
_atom_site_aniso_U_33
_atom_site_aniso_U_23
_atom_site_aniso_U_13
_atom_site_aniso_U_12
C1 0.0279(12) 0.0267(11) 0.0217(11) 0.0123(9) 0.0045(9) 0.0104(9)
C2 0.0266(12) 0.0266(11) 0.0217(11) 0.0114(9) 0.0047(9) 0.0075(9)
C3 0.0280(12) 0.0281(11) 0.0242(11) 0.0096(10) 0.0012(9) 0.0060(9)
C4 0.0332(12) 0.0282(11) 0.0195(11) 0.0074(9) 0.0056(9) 0.0096(9)
O4 0.0346(10) 0.0331(9) 0.0309(9) -0.0002(7) 0.0050(7) 0.0095(7)
C5 0.0281(12) 0.0315(11) 0.0199(10) 0.0124(9) 0.0063(9) 0.0110(9)
O5 0.0315(9) 0.0338(9) 0.0317(9) 0.0053(7) 0.0095(7) 0.0114(7)
C6 0.0258(12) 0.0271(11) 0.0246(11) 0.0120(9) 0.0056(9) 0.0076(9)
C7 0.0213(11) 0.0280(11) 0.0259(12) 0.0095(9) 0.0009(9) 0.0089(9)
C8 0.0238(11) 0.0282(11) 0.0259(11) 0.0080(9) 0.0039(9) 0.0062(9)
C9 0.0292(12) 0.0396(13) 0.0257(12) 0.0082(10) 0.0043(9) 0.0142(10)
C10 0.0314(13) 0.0311(12) 0.0312(13) -0.0003(10) -0.0008(10) 0.0122(10)
C11 0.0283(12) 0.0257(11) 0.0431(15) 0.0085(11) 0.0019(10) 0.0073(9)
C12 0.0251(11) 0.0301(12) 0.0281(12) 0.0111(10) 0.0038(9) 0.0078(9)
C13 0.0280(12) 0.0277(11) 0.0207(11) 0.0083(9) 0.0025(9) 0.0085(9)
N14 0.0270(10) 0.0314(10) 0.0284(11) 0.0093(8) 0.0090(8) 0.0108(8)
O15 0.0261(9) 0.0299(8) 0.0296(9) 0.0092(7) 0.0088(7) 0.0086(6)
C16 0.0261(11) 0.0282(12) 0.0214(11) 0.0080(9) 0.0024(9) 0.0078(9)
O16 0.0416(10) 0.0269(9) 0.0516(11) 0.0093(8) 0.0216(9) 0.0087(7)
O17 0.0310(9) 0.0265(8) 0.0314(9) 0.0100(7) 0.0111(7) 0.0087(7)
C18 0.0263(11) 0.0258(11) 0.0283(11) 0.0120(9) 0.0088(9) 0.0101(9)
C19 0.0306(12) 0.0287(11) 0.0276(12) 0.0085(10) 0.0031(10) 0.0099(9)
C20 0.0394(14) 0.0317(12) 0.0242(12) 0.0077(10) 0.0064(10) 0.0097(10)
C21 0.0351(13) 0.0329(12) 0.0373(13) 0.0170(10) 0.0147(10) 0.0117(10)
C22 0.0267(12) 0.0295(12) 0.0370(13) 0.0108(10) 0.0018(10) 0.0054(9)
C23 0.0316(12) 0.0278(11) 0.0268(12) 0.0085(9) 0.0033(9) 0.0089(9)
C24 0.0339(13) 0.0335(12) 0.0342(13) 0.0022(10) 0.0085(10) 0.0112(10)

loop_
_atom_type_symbol
_atom_type_description
_atom_type_scat_dispersion_real
_atom_type_scat_dispersion_imag
_atom_type_scat_source
C C 0.0033 0.0016 'International Tables Vol C Tables 4.2.6.8 and 6.1.1.4'
H H 0.0000 0.0000 'International Tables Vol C Tables 4.2.6.8 and 6.1.1.4'
N N 0.0061 0.0033 'International Tables Vol C Tables 4.2.6.8 and 6.1.1.4'
O O 0.0106 0.0060 'International Tables Vol C Tables 4.2.6.8 and 6.1.1.4'

loop_
_geom_angle_atom_site_label_1
_geom_angle_atom_site_label_2
_geom_angle_atom_site_label_3
_geom_angle
_geom_angle_site_symmetry_1
_geom_angle_site_symmetry_3
_geom_angle_publ_flag
C6 C1 C2 119.88(19) . . ?
C6 C1 C7 118.26(18) . . ?
C2 C1 C7 121.69(19) . . ?
C3 C2 C1 120.3(2) . . ?
C3 C2 C13 120.50(18) . . ?
C1 C2 C13 119.15(19) . . ?
C4 C3 C2 118.04(19) . . ?
C4 C3 H3A 121.0 . . ?
C2 C3 H3A 121.0 . . ?
C3 C4 O4 129.5(2) . . ?
C3 C4 C5 121.5(2) . . ?
O4 C4 C5 108.92(19) . . ?
C4 O4 C24 105.03(16) . . ?
C6 C5 O5 128.53(19) . . ?
C6 C5 C4 122.1(2) . . ?
O5 C5 C4 109.41(19) . . ?
C5 O5 C24 104.86(17) . . ?
C5 C6 C1 118.01(19) . . ?
C5 C6 H6A 121.0 . . ?
C1 C6 H6A 121.0 . . ?
C8 C7 C12 118.05(19) . . ?
C8 C7 C1 121.00(18) . . ?
C12 C7 C1 120.8(2) . . ?
C9 C8 C7 121.12(19) . . ?
C9 C8 H8A 119.4 . . ?
C7 C8 H8A 119.4 . . ?
C8 C9 C10 119.7(2) . . ?
C8 C9 H9A 120.2 . . ?
C10 C9 H9A 120.2 . . ?
C11 C10 C9 119.7(2) . . ?
C11 C10 H10A 120.1 . . ?
C9 C10 H10A 120.1 . . ?
C12 C11 C10 120.5(2) . . ?
C12 C11 H11A 119.8 . . ?
C10 C11 H11A 119.8 . . ?
C11 C12 C7 121.0(2) . . ?
C11 C12 H12A 119.5 . . ?
C7 C12 H12A 119.5 . . ?
N14 C13 C2 121.21(19) . . ?
N14 C13 H13A 119.4 . . ?
C2 C13 H13A 119.4 . . ?
C13 N14 O15 106.46(17) . . ?
C16 O15 N14 112.02(16) . . ?
O16 C16 O17 128.0(2) . . ?
O16 C16 O15 127.8(2) . . ?
O17 C16 O15 104.19(17) . . ?
C16 O17 C18 119.93(16) . . ?
C19 C18 C23 122.3(2) . . ?
C19 C18 O17 115.66(19) . . ?
C23 C18 O17 121.7(2) . . ?
C18 C19 C20 119.0(2) . . ?
C18 C19 H19A 120.5 . . ?
C20 C19 H19A 120.5 . . ?
C21 C20 C19 120.0(2) . . ?
C21 C20 H20A 120.0 . . ?
C19 C20 H20A 120.0 . . ?
C20 C21 C22 119.8(2) . . ?
C20 C21 H21A 120.1 . . ?
C22 C21 H21A 120.1 . . ?
C23 C22 C21 120.7(2) . . ?
C23 C22 H22A 119.7 . . ?
C21 C22 H22A 119.7 . . ?
C18 C23 C22 118.1(2) . . ?
C18 C23 H23A 120.9 . . ?
C22 C23 H23A 120.9 . . ?
O5 C24 O4 106.60(17) . . ?
O5 C24 H24A 110.4 . . ?
O4 C24 H24A 110.4 . . ?
O5 C24 H24B 110.4 . . ?
O4 C24 H24B 110.4 . . ?
H24A C24 H24B 108.6 . . ?

loop_
_geom_bond_atom_site_label_1
_geom_bond_atom_site_label_2
_geom_bond_distance
_geom_bond_site_symmetry_2
_geom_bond_publ_flag
C1 C6 1.410(3) . ?
C1 C2 1.422(3) . ?
C1 C7 1.492(3) . ?
C2 C3 1.417(3) . ?
C2 C13 1.463(3) . ?
C3 C4 1.365(3) . ?
C3 H3A 0.9500 . ?
C4 O4 1.380(3) . ?
C4 C5 1.399(3) . ?
O4 C24 1.439(3) . ?
C5 C6 1.371(3) . ?
C5 O5 1.379(3) . ?
O5 C24 1.437(3) . ?
C6 H6A 0.9500 . ?
C7 C8 1.400(3) . ?
C7 C12 1.401(3) . ?
C8 C9 1.392(3) . ?
C8 H8A 0.9500 . ?
C9 C10 1.392(3) . ?
C9 H9A 0.9500 . ?
C10 C11 1.389(4) . ?
C10 H10A 0.9500 . ?
C11 C12 1.381(3) . ?
C11 H11A 0.9500 . ?
C12 H12A 0.9500 . ?
C13 N14 1.282(3) . ?
C13 H13A 0.9500 . ?
N14 O15 1.451(2) . ?
O15 C16 1.353(3) . ?
C16 O16 1.191(3) . ?
C16 O17 1.339(3) . ?
O17 C18 1.421(3) . ?
C18 C19 1.378(3) . ?
C18 C23 1.380(3) . ?
C19 C20 1.389(3) . ?
C19 H19A 0.9500 . ?
C20 C21 1.384(3) . ?
C20 H20A 0.9500 . ?
C21 C22 1.396(3) . ?
C21 H21A 0.9500 . ?
C22 C23 1.389(3) . ?
C22 H22A 0.9500 . ?
C23 H23A 0.9500 . ?
C24 H24A 0.9900 . ?
C24 H24B 0.9900 . ?

loop_
_geom_torsion_atom_site_label_1
_geom_torsion_atom_site_label_2
_geom_torsion_atom_site_label_3
_geom_torsion_atom_site_label_4
_geom_torsion
_geom_torsion_site_symmetry_1
_geom_torsion_site_symmetry_2
_geom_torsion_site_symmetry_3
_geom_torsion_site_symmetry_4
_geom_torsion_publ_flag
C6 C1 C2 C3 -2.5(3) . . . . ?
C7 C1 C2 C3 172.70(18) . . . . ?
C6 C1 C2 C13 176.51(18) . . . . ?
C7 C1 C2 C13 -8.3(3) . . . . ?
C1 C2 C3 C4 -0.9(3) . . . . ?
C13 C2 C3 C4 -179.84(19) . . . . ?
C2 C3 C4 O4 -178.90(19) . . . . ?
C2 C3 C4 C5 2.6(3) . . . . ?
C3 C4 O4 C24 167.5(2) . . . . ?
C5 C4 O4 C24 -13.9(2) . . . . ?
C3 C4 C5 C6 -1.0(3) . . . . ?
O4 C4 C5 C6 -179.78(19) . . . . ?
C3 C4 C5 O5 178.96(19) . . . . ?
O4 C4 C5 O5 0.2(2) . . . . ?
C6 C5 O5 C24 -166.4(2) . . . . ?
C4 C5 O5 C24 13.6(2) . . . . ?
O5 C5 C6 C1 177.67(19) . . . . ?
C4 C5 C6 C1 -2.4(3) . . . . ?
C2 C1 C6 C5 4.0(3) . . . . ?
C7 C1 C6 C5 -171.31(18) . . . . ?
C6 C1 C7 C8 123.5(2) . . . . ?
C2 C1 C7 C8 -51.8(3) . . . . ?
C6 C1 C7 C12 -52.4(3) . . . . ?
C2 C1 C7 C12 132.4(2) . . . . ?
C12 C7 C8 C9 -1.7(3) . . . . ?
C1 C7 C8 C9 -177.64(19) . . . . ?
C7 C8 C9 C10 0.9(3) . . . . ?
C8 C9 C10 C11 0.2(3) . . . . ?
C9 C10 C11 C12 -0.6(3) . . . . ?
C10 C11 C12 C7 -0.2(3) . . . . ?
C8 C7 C12 C11 1.3(3) . . . . ?
C1 C7 C12 C11 177.28(19) . . . . ?
C3 C2 C13 N14 -20.5(3) . . . . ?
C1 C2 C13 N14 160.5(2) . . . . ?
C2 C13 N14 O15 179.55(17) . . . . ?
C13 N14 O15 C16 161.75(18) . . . . ?
N14 O15 C16 O16 10.2(3) . . . . ?
N14 O15 C16 O17 -169.47(14) . . . . ?
O16 C16 O17 C18 -6.1(3) . . . . ?
O15 C16 O17 C18 173.59(17) . . . . ?
C16 O17 C18 C19 -118.7(2) . . . . ?
C16 O17 C18 C23 67.4(3) . . . . ?
C23 C18 C19 C20 2.1(3) . . . . ?
O17 C18 C19 C20 -171.75(18) . . . . ?
C18 C19 C20 C21 -1.7(3) . . . . ?
C19 C20 C21 C22 0.5(3) . . . . ?
C20 C21 C22 C23 0.4(3) . . . . ?
C19 C18 C23 C22 -1.2(3) . . . . ?
O17 C18 C23 C22 172.26(18) . . . . ?
C21 C22 C23 C18 0.0(3) . . . . ?
C5 O5 C24 O4 -22.0(2) . . . . ?
C4 O4 C24 O5 22.2(2) . . . . ?

loop_
_cod_related_entry_id
_cod_related_entry_database
_cod_related_entry_code
1 ChemSpider 30653315
